data_7158874
loop_
_publ_author_name
'Hsueh, Nai-Chen'
'Chang, Meng-Yang'

_publ_section_title
;
 BF3&#x00B7;OEt2-Mediated Nucleophilic Fluorocyclization of Sulfonyl
 3-Methylene-oxabenzocyclooctan-6-ones. Diastereocontrolled Synthesis of
 Benzofused Fluorooxabicyclo[4.2.1]nonanes
;
_journal_name_full 'Organic &amp; Biomolecular Chemistry'
_journal_paper_doi 10.1039/D2OB01459A
_journal_year 2022
_chemical_absolute_configuration ad
_chemical_formula_moiety 'C19 H18 F2 O3 S'
_chemical_formula_sum 'C19 H18 F2 O3 S'
_chemical_formula_weight 364.39
_space_group_crystal_system orthorhombic
_space_group_IT_number 19
_space_group_name_Hall 'P 2ac 2ab'
_space_group_name_H-M_alt 'P 21 21 21'
_atom_sites_solution_hydrogens geom
_atom_sites_solution_primary dual
_audit_creation_date 2019-12-27
_audit_creation_method
; 
Olex2 1.2 
(compiled 2018.05.29 svn.r3508 for OlexSys, GUI svn.r5506) 
;
_audit_update_record
;
2020-05-11 deposited with the CCDC.	2022-09-08 downloaded from the CCDC.
;
_cell_angle_alpha 90
_cell_angle_beta 90
_cell_angle_gamma 90
_cell_formula_units_Z 4
_cell_length_a 5.88630(10)
_cell_length_b 9.4890(2)
_cell_length_c 29.6414(7)
_cell_measurement_reflns_used 19556
_cell_measurement_temperature 113(2)
_cell_measurement_theta_max 26.9770
_cell_measurement_theta_min 2.2460
_cell_volume 1655.62(6)
_computing_cell_refinement 'CrysAlisPro 1.171.41.36a (Rigaku OD, 2019)'
_computing_data_collection 'CrysAlisPro 1.171.41.36a (Rigaku OD, 2019)'
_computing_data_reduction 'CrysAlisPro 1.171.41.36a (Rigaku OD, 2019)'
_computing_molecular_graphics 'Olex2 (Dolomanov et al., 2009)'
_computing_publication_material 'Olex2 (Dolomanov et al., 2009)'
_computing_structure_refinement 'XL (Sheldrick, 2008)'
_computing_structure_solution 'ShelXT (Sheldrick, 2015)'
_diffrn_ambient_temperature 113(2)
_diffrn_detector 'Hybrid Pixel Array Detector'
_diffrn_detector_area_resol_mean 10.0000
_diffrn_measured_fraction_theta_full 0.999
_diffrn_measured_fraction_theta_max 0.975
_diffrn_measurement_details
; 
List of Runs (angles in degrees, time in seconds): 
  
  # Type    Start    End  Width  t~exp~   \w     \q     \k     \f   Frames 
#-------------------------------------------------------------------------- 
  1  \w    -16.00  23.00   0.50    3.05    --   10.60  -8.00 145.00   78 
  2  \w     26.00  53.00   0.50    3.05    --  -10.90  -8.00 145.00   54 
  3  \w    -21.00   5.00   0.50    3.05    --  -10.90   8.00 -40.00   52 
  4  \w    -86.00 -60.00   0.50    3.05    --  -10.90  -8.00 145.00   52 
  5  \w     -1.00  98.00   0.50    3.05    --   10.60  82.00  30.00  198 
  6  \w     49.00  75.00   0.50    3.05    --   10.60  77.00-120.00   52 
  7  \w     26.00  51.00   0.50    3.05    --   10.60  77.00  60.00   50 
  8  \w    -14.00  11.00   0.50    3.05    --   10.60   8.00 -40.00   50 
  9  \w    -10.00  52.00   0.50    3.05    --   10.60  82.00-180.00  124 
 10  \w     28.00  67.00   0.50    3.05    --   10.60  82.00 150.00   78 
 11  \w     -5.00  39.00   0.50    3.05    --   10.60  82.00   0.00   88 
 12  \w     -5.00 100.00   0.50    3.05    --   10.60  82.00 -60.00  210 
 13  \w    -17.00  40.00   0.50    3.05    --   10.60  82.00-120.00  114 
 14  \w    -17.00  38.00   0.50    3.05    --   10.60  82.00  90.00  110 
 15  \w    -74.00 -48.00   0.50    3.05    --   10.60 -77.00-150.00   52 
 16  \w    -30.00  -5.00   0.50    3.05    --   10.60 -77.00-150.00   50 
 17  \w     21.00  46.00   0.50    3.05    --   10.60  77.00   0.00   50 
 18  \w    -36.00  79.00   0.50    3.05    --  -10.90  82.00 -30.00  230 
 19  \w   -100.00 -44.00   0.50    3.05    --  -10.90 -82.00 150.00  112 
 20  \w    -29.00  79.00   0.50    3.05    --  -10.90  77.00-120.00  216 
 21  \w    -86.00  -9.00   0.50    3.05    --  -10.90 -77.00  90.00  154 
;
_diffrn_measurement_device 'four-circle diffractometer'
_diffrn_measurement_device_type 'XtaLAB Pro II AFC12 (RINC): Kappa single'
_diffrn_measurement_method '\w scans'
_diffrn_orient_matrix_type 'CrysAlisPro convention (1999,Acta A55,543-557)'
_diffrn_orient_matrix_UB_11 0.0575240000
_diffrn_orient_matrix_UB_12 -0.0654078000
_diffrn_orient_matrix_UB_13 -0.0017093000
_diffrn_orient_matrix_UB_21 -0.1057599000
_diffrn_orient_matrix_UB_22 -0.0352673000
_diffrn_orient_matrix_UB_23 -0.0020853000
_diffrn_orient_matrix_UB_31 0.0050766000
_diffrn_orient_matrix_UB_32 0.0077708000
_diffrn_orient_matrix_UB_33 -0.0237887000
_diffrn_radiation_monochromator mirror
_diffrn_radiation_probe x-ray
_diffrn_radiation_type MoK\a
_diffrn_radiation_wavelength 0.71073
_diffrn_reflns_av_R_equivalents 0.0346
_diffrn_reflns_av_unetI/netI 0.0224
_diffrn_reflns_Laue_measured_fraction_full 0.999
_diffrn_reflns_Laue_measured_fraction_max 0.975
_diffrn_reflns_limit_h_max 7
_diffrn_reflns_limit_h_min -7
_diffrn_reflns_limit_k_max 12
_diffrn_reflns_limit_k_min -12
_diffrn_reflns_limit_l_max 37
_diffrn_reflns_limit_l_min -33
_diffrn_reflns_number 31130
_diffrn_reflns_point_group_measured_fraction_full 1.000
_diffrn_reflns_point_group_measured_fraction_max 0.964
_diffrn_reflns_theta_full 25.242
_diffrn_reflns_theta_max 27.000
_diffrn_reflns_theta_min 2.254
_diffrn_source 'micro-focus sealed X-ray tube'
_diffrn_source_type 'Rigaku (Mo) X-ray Source'
_diffrn_standards_number 0
_exptl_absorpt_coefficient_mu 0.232
_exptl_absorpt_correction_T_max 1.00000
_exptl_absorpt_correction_T_min 0.42029
_exptl_absorpt_correction_type multi-scan
_exptl_absorpt_process_details
; 
CrysAlisPro 1.171.41.36a (Rigaku Oxford Diffraction, 2019) 
Empirical absorption correction using spherical harmonics, 
 implemented in SCALE3 ABSPACK scaling algorithm. 
;
_exptl_crystal_colour 'clear light colourless'
_exptl_crystal_colour_lustre clear
_exptl_crystal_colour_modifier light
_exptl_crystal_colour_primary colourless
_exptl_crystal_density_diffrn 1.462
_exptl_crystal_description block
_exptl_crystal_F_000 760
_exptl_crystal_size_max 0.25
_exptl_crystal_size_mid 0.25
_exptl_crystal_size_min 0.2
_refine_diff_density_max 0.324
_refine_diff_density_min -0.282
_refine_diff_density_rms 0.047
_refine_ls_abs_structure_details
; 
 Flack x determined using 1313 quotients [(I+)-(I-)]/[(I+)+(I-)] 
 (Parsons, Flack and Wagner, Acta Cryst. B69 (2013) 249-259). 
;
_refine_ls_abs_structure_Flack 0.00(2)
_refine_ls_extinction_method none
_refine_ls_goodness_of_fit_ref 1.034
_refine_ls_hydrogen_treatment constr
_refine_ls_matrix_type full
_refine_ls_number_parameters 227
_refine_ls_number_reflns 3504
_refine_ls_number_restraints 115
_refine_ls_restrained_S_all 1.117
_refine_ls_R_factor_all 0.0336
_refine_ls_R_factor_gt 0.0314
_refine_ls_shift/su_max 0.003
_refine_ls_shift/su_mean 0.000
_refine_ls_structure_factor_coef Fsqd
_refine_ls_weighting_details 'w=1/[\s^2^(Fo^2^)+(0.0377P)^2^+0.8298P] where P=(Fo^2^+2Fc^2^)/3'
_refine_ls_weighting_scheme calc
_refine_ls_wR_factor_gt 0.0767
_refine_ls_wR_factor_ref 0.0780
_reflns_Friedel_coverage 0.686
_reflns_Friedel_fraction_full 1.000
_reflns_Friedel_fraction_max 0.949
_reflns_number_gt 3349
_reflns_number_total 3504
_reflns_threshold_expression 'I > 2\s(I)'
_cod_data_source_file d2ob01459a2.cif
_cod_data_source_block nc1204nb
_cod_database_code 7158874
_shelx_shelxl_version_number 2014/7
_chemical_oxdiff_formula 'C19 H18 F2 O3 S1'
_shelx_space_group_comment
; 
The symmetry employed for this shelxl refinement is uniquely defined 
by the following loop, which should always be used as a source of 
symmetry information in preference to the above space-group names. 
They are only intended as comments. 
;
_diffrn_oxdiff_digest_frames
; 
015b094a7991dd23a321443653c4a036bc00025941b 
;
_reflns_odcompleteness_completeness 99.75
_reflns_odcompleteness_iscentric 1
_reflns_odcompleteness_theta 26.32
_olex2_refinement_description
; 
1. Fixed Uiso 
 At 1.2 times of: 
  All C(H) groups, All C(H,H) groups 
 At 1.5 times of: 
  All C(H,H,H) groups 
2. Rigid bond restraints 
 F1, C2 
 with sigma for 1-2 distances of 0.001 and sigma for 1-3 distances of 8 
3. Uiso/Uaniso restraints and constraints 
Uanis(C1) \\sim Ueq, Uanis(C2) \\sim Ueq, Uanis(C3) \\sim Ueq, Uanis(C4) \\sim 
Ueq, Uanis(C5) \\sim Ueq, Uanis(C6) \\sim Ueq, Uanis(C7) \\sim Ueq, Uanis(C8) 
\\sim Ueq, Uanis(C9) \\sim Ueq, Uanis(C10) \\sim Ueq, Uanis(C11) \\sim Ueq, 
Uanis(C12) \\sim Ueq, Uanis(C13) \\sim Ueq, Uanis(C14) \\sim Ueq, Uanis(C15) 
\\sim Ueq, Uanis(C16) \\sim Ueq, Uanis(C17) \\sim Ueq, Uanis(C18) \\sim Ueq, 
Uanis(C19) \\sim Ueq: with sigma of 0.001 and sigma for terminal atoms of 0.001 
4.a Ternary CH refined with riding coordinates: 
 C4(H4), C5(H5) 
4.b Secondary CH2 refined with riding coordinates: 
 C1(H1A,H1B), C3(H3A,H3B), C12(H12A,H12B) 
4.c Aromatic/amide H refined with riding coordinates: 
 C7(H7), C9(H9), C10(H10), C14(H14), C15(H15), C17(H17), C18(H18) 
4.d Idealised Me refined as rotating group: 
 C19(H19A,H19B,H19C) 
;
_olex2_submission_special_instructions 'No special instructions were received'
_oxdiff_exptl_absorpt_empirical_details
; 
Empirical correction (ABSPACK) includes: 
- Absorption correction using spherical harmonics 
- Frame scaling 
;
_oxdiff_exptl_absorpt_empirical_full_max 1.897
_oxdiff_exptl_absorpt_empirical_full_min 0.701

loop_
_space_group_symop_operation_xyz
'x, y, z'
'-x+1/2, -y, z+1/2'
'-x, y+1/2, -z+1/2'
'x+1/2, -y+1/2, -z'

loop_
_atom_site_label
_atom_site_type_symbol
_atom_site_fract_x
_atom_site_fract_y
_atom_site_fract_z
_atom_site_U_iso_or_equiv
_atom_site_adp_type
_atom_site_occupancy
_atom_site_site_symmetry_order
_atom_site_calc_flag
_atom_site_refinement_flags_posn
_atom_site_refinement_flags_adp
_atom_site_refinement_flags_occupancy
_atom_site_disorder_assembly
_atom_site_disorder_group
S1 S 0.66647(10) 0.58934(6) 0.34036(2) 0.01759(14) Uani 1 1 d . . . . .
F1 F 0.4642(2) 0.13045(15) 0.38980(5) 0.0226(3) Uani 1 1 d . U . . .
F2 F 0.8045(3) 0.70257(16) 0.56977(5) 0.0334(4) Uani 1 1 d . . . . .
O1 O 0.2255(3) 0.40281(17) 0.46143(6) 0.0186(3) Uani 1 1 d . . . . .
O2 O 0.7367(3) 0.72876(19) 0.35368(6) 0.0263(4) Uani 1 1 d . . . . .
O3 O 0.8388(3) 0.48859(18) 0.32761(6) 0.0234(4) Uani 1 1 d . . . . .
C1 C 0.2990(4) 0.2652(2) 0.44742(8) 0.0178(5) Uani 1 1 d . U . . .
H1A H 0.1644 0.2084 0.4390 0.021 Uiso 1 1 calc R . . . .
H1B H 0.3747 0.2177 0.4731 0.021 Uiso 1 1 calc R . . . .
C2 C 0.4624(4) 0.2705(2) 0.40753(8) 0.0171(5) Uani 1 1 d . U . . .
C3 C 0.3896(4) 0.3766(2) 0.37155(8) 0.0169(5) Uani 1 1 d . U . . .
H3A H 0.2224 0.3874 0.3711 0.020 Uiso 1 1 calc R . . . .
H3B H 0.4418 0.3467 0.3413 0.020 Uiso 1 1 calc R . . . .
C4 C 0.5055(4) 0.5147(2) 0.38589(7) 0.0154(5) Uani 1 1 d . U . . .
H4 H 0.3895 0.5837 0.3968 0.019 Uiso 1 1 calc R . . . .
C5 C 0.6759(4) 0.4775(2) 0.42487(7) 0.0152(4) Uani 1 1 d . U . . .
H5 H 0.8255 0.5238 0.4189 0.018 Uiso 1 1 calc R . . . .
C6 C 0.5916(4) 0.5189(2) 0.47105(8) 0.0154(5) Uani 1 1 d . U . . .
C7 C 0.7334(4) 0.5961(3) 0.49964(8) 0.0186(5) Uani 1 1 d . U . . .
H7 H 0.8792 0.6254 0.4896 0.022 Uiso 1 1 calc R . . . .
C8 C 0.6599(5) 0.6295(2) 0.54264(8) 0.0211(5) Uani 1 1 d . U . . .
C9 C 0.4492(4) 0.5940(3) 0.55881(8) 0.0217(5) Uani 1 1 d . U . . .
H9 H 0.4020 0.6209 0.5882 0.026 Uiso 1 1 calc R . . . .
C10 C 0.3079(4) 0.5175(2) 0.53062(8) 0.0204(5) Uani 1 1 d . U . . .
H10 H 0.1607 0.4914 0.5408 0.024 Uiso 1 1 calc R . . . .
C11 C 0.3786(4) 0.4785(2) 0.48769(8) 0.0158(5) Uani 1 1 d . U . . .
C12 C 0.7009(4) 0.3166(2) 0.41991(8) 0.0169(5) Uani 1 1 d . U . . .
H12A H 0.8105 0.2923 0.3958 0.020 Uiso 1 1 calc R . . . .
H12B H 0.7509 0.2728 0.4486 0.020 Uiso 1 1 calc R . . . .
C13 C 0.4686(4) 0.6026(3) 0.29606(8) 0.0180(5) Uani 1 1 d . U . . .
C14 C 0.2948(4) 0.7016(3) 0.29820(9) 0.0232(5) Uani 1 1 d . U . . .
H14 H 0.2830 0.7635 0.3233 0.028 Uiso 1 1 calc R . . . .
C15 C 0.1392(5) 0.7084(3) 0.26325(9) 0.0271(6) Uani 1 1 d . U . . .
H15 H 0.0201 0.7758 0.2646 0.033 Uiso 1 1 calc R . . . .
C16 C 0.1536(5) 0.6186(3) 0.22624(9) 0.0270(6) Uani 1 1 d . U . . .
C17 C 0.3278(5) 0.5198(3) 0.22497(9) 0.0291(6) Uani 1 1 d . U . . .
H17 H 0.3394 0.4577 0.2000 0.035 Uiso 1 1 calc R . . . .
C18 C 0.4851(5) 0.5106(3) 0.25974(9) 0.0255(6) Uani 1 1 d . U . . .
H18 H 0.6028 0.4422 0.2587 0.031 Uiso 1 1 calc R . . . .
C19 C -0.0162(5) 0.6270(4) 0.18849(11) 0.0392(7) Uani 1 1 d . U . . .
H19A H -0.0360 0.7255 0.1794 0.059 Uiso 1 1 calc GR . . . .
H19B H -0.1621 0.5888 0.1987 0.059 Uiso 1 1 calc GR . . . .
H19C H 0.0387 0.5720 0.1627 0.059 Uiso 1 1 calc GR . . . .

loop_
_atom_site_aniso_label
_atom_site_aniso_U_11
_atom_site_aniso_U_22
_atom_site_aniso_U_33
_atom_site_aniso_U_23
_atom_site_aniso_U_13
_atom_site_aniso_U_12
S1 0.0207(3) 0.0189(3) 0.0131(3) 0.0013(2) 0.0004(2) -0.0021(2)
F1 0.0256(7) 0.0212(7) 0.0210(8) 0.0002(6) -0.0031(6) 0.0008(6)
F2 0.0469(10) 0.0305(8) 0.0230(8) -0.0088(7) -0.0059(7) -0.0119(8)
O1 0.0147(7) 0.0192(8) 0.0219(8) -0.0028(7) -0.0006(6) 0.0004(7)
O2 0.0372(10) 0.0225(9) 0.0191(9) 0.0006(7) -0.0016(8) -0.0104(8)
O3 0.0196(8) 0.0299(9) 0.0208(9) 0.0024(7) 0.0026(7) 0.0033(8)
C1 0.0185(9) 0.0164(9) 0.0185(9) 0.0004(7) 0.0000(8) -0.0010(8)
C2 0.0174(9) 0.0162(8) 0.0178(9) -0.0003(7) -0.0011(8) 0.0004(7)
C3 0.0172(9) 0.0176(9) 0.0159(9) 0.0002(7) -0.0020(7) -0.0008(7)
C4 0.0161(8) 0.0165(9) 0.0137(9) 0.0012(7) 0.0001(7) 0.0003(8)
C5 0.0152(8) 0.0162(8) 0.0141(9) 0.0013(7) -0.0008(8) -0.0009(8)
C6 0.0169(9) 0.0140(8) 0.0154(9) 0.0019(7) -0.0011(7) 0.0010(7)
C7 0.0207(9) 0.0167(9) 0.0186(9) 0.0013(8) -0.0015(8) -0.0017(8)
C8 0.0277(9) 0.0163(9) 0.0195(9) -0.0016(7) -0.0036(8) -0.0010(8)
C9 0.0288(10) 0.0185(9) 0.0180(9) -0.0007(8) 0.0013(8) 0.0031(8)
C10 0.0222(9) 0.0183(9) 0.0207(9) 0.0020(8) 0.0021(8) 0.0025(8)
C11 0.0168(9) 0.0144(8) 0.0164(9) 0.0009(7) -0.0013(7) 0.0020(7)
C12 0.0160(9) 0.0175(9) 0.0172(9) 0.0001(7) -0.0002(8) 0.0020(8)
C13 0.0207(9) 0.0184(9) 0.0148(9) 0.0026(8) -0.0001(7) -0.0007(8)
C14 0.0250(10) 0.0219(9) 0.0225(10) 0.0010(8) 0.0027(8) 0.0018(8)
C15 0.0251(10) 0.0275(10) 0.0287(10) 0.0063(9) 0.0005(9) 0.0018(9)
C16 0.0269(10) 0.0293(10) 0.0248(10) 0.0077(8) -0.0011(9) -0.0045(9)
C17 0.0334(10) 0.0306(10) 0.0231(10) -0.0007(8) -0.0013(9) -0.0004(9)
C18 0.0279(10) 0.0265(10) 0.0222(10) -0.0004(9) 0.0003(8) 0.0032(9)
C19 0.0374(11) 0.0437(12) 0.0366(12) 0.0086(10) -0.0073(10) -0.0033(10)

loop_
_atom_type_symbol
_atom_type_description
_atom_type_scat_dispersion_real
_atom_type_scat_dispersion_imag
_atom_type_scat_source
C C 0.0033 0.0016 'International Tables Vol C Tables 4.2.6.8 and 6.1.1.4'
H H 0.0000 0.0000 'International Tables Vol C Tables 4.2.6.8 and 6.1.1.4'
O O 0.0106 0.0060 'International Tables Vol C Tables 4.2.6.8 and 6.1.1.4'
F F 0.0171 0.0103 'International Tables Vol C Tables 4.2.6.8 and 6.1.1.4'
S S 0.1246 0.1234 'International Tables Vol C Tables 4.2.6.8 and 6.1.1.4'

loop_
_geom_angle_atom_site_label_1
_geom_angle_atom_site_label_2
_geom_angle_atom_site_label_3
_geom_angle
_geom_angle_site_symmetry_1
_geom_angle_site_symmetry_3
_geom_angle_publ_flag
O2 S1 O3 118.56(11) . . ?
O2 S1 C4 107.93(11) . . ?
O2 S1 C13 109.19(11) . . ?
O3 S1 C4 107.83(11) . . ?
O3 S1 C13 108.47(11) . . ?
C13 S1 C4 103.88(11) . . ?
C11 O1 C1 115.86(17) . . ?
O1 C1 H1A 109.1 . . ?
O1 C1 H1B 109.1 . . ?
O1 C1 C2 112.57(18) . . ?
H1A C1 H1B 107.8 . . ?
C2 C1 H1A 109.1 . . ?
C2 C1 H1B 109.1 . . ?
F1 C2 C1 105.02(18) . . ?
F1 C2 C3 110.98(18) . . ?
F1 C2 C12 110.50(18) . . ?
C1 C2 C3 112.72(19) . . ?
C12 C2 C1 114.0(2) . . ?
C12 C2 C3 103.80(19) . . ?
C2 C3 H3A 110.9 . . ?
C2 C3 H3B 110.9 . . ?
C2 C3 C4 104.14(18) . . ?
H3A C3 H3B 108.9 . . ?
C4 C3 H3A 110.9 . . ?
C4 C3 H3B 110.9 . . ?
S1 C4 H4 110.2 . . ?
C3 C4 S1 111.28(16) . . ?
C3 C4 H4 110.2 . . ?
C3 C4 C5 107.17(18) . . ?
C5 C4 S1 107.76(15) . . ?
C5 C4 H4 110.2 . . ?
C4 C5 H5 109.5 . . ?
C6 C5 C4 113.55(19) . . ?
C6 C5 H5 109.5 . . ?
C6 C5 C12 112.11(19) . . ?
C12 C5 C4 102.33(18) . . ?
C12 C5 H5 109.5 . . ?
C7 C6 C5 119.4(2) . . ?
C7 C6 C11 117.7(2) . . ?
C11 C6 C5 122.8(2) . . ?
C6 C7 H7 120.2 . . ?
C8 C7 C6 119.5(2) . . ?
C8 C7 H7 120.2 . . ?
F2 C8 C7 117.8(2) . . ?
F2 C8 C9 118.9(2) . . ?
C9 C8 C7 123.3(2) . . ?
C8 C9 H9 121.3 . . ?
C8 C9 C10 117.4(2) . . ?
C10 C9 H9 121.3 . . ?
C9 C10 H10 119.6 . . ?
C9 C10 C11 120.9(2) . . ?
C11 C10 H10 119.6 . . ?
O1 C11 C6 121.6(2) . . ?
C10 C11 O1 117.2(2) . . ?
C10 C11 C6 121.2(2) . . ?
C2 C12 C5 102.73(18) . . ?
C2 C12 H12A 111.2 . . ?
C2 C12 H12B 111.2 . . ?
C5 C12 H12A 111.2 . . ?
C5 C12 H12B 111.2 . . ?
H12A C12 H12B 109.1 . . ?
C14 C13 S1 120.09(19) . . ?
C18 C13 S1 119.16(19) . . ?
C18 C13 C14 120.7(2) . . ?
C13 C14 H14 120.5 . . ?
C15 C14 C13 119.0(2) . . ?
C15 C14 H14 120.5 . . ?
C14 C15 H15 119.3 . . ?
C14 C15 C16 121.4(3) . . ?
C16 C15 H15 119.3 . . ?
C15 C16 C19 120.9(3) . . ?
C17 C16 C15 118.6(2) . . ?
C17 C16 C19 120.4(3) . . ?
C16 C17 H17 119.5 . . ?
C18 C17 C16 121.0(3) . . ?
C18 C17 H17 119.5 . . ?
C13 C18 H18 120.4 . . ?
C17 C18 C13 119.3(2) . . ?
C17 C18 H18 120.4 . . ?
C16 C19 H19A 109.5 . . ?
C16 C19 H19B 109.5 . . ?
C16 C19 H19C 109.5 . . ?
H19A C19 H19B 109.5 . . ?
H19A C19 H19C 109.5 . . ?
H19B C19 H19C 109.5 . . ?

loop_
_geom_bond_atom_site_label_1
_geom_bond_atom_site_label_2
_geom_bond_distance
_geom_bond_site_symmetry_2
_geom_bond_publ_flag
S1 O2 1.4411(18) . ?
S1 O3 1.4441(18) . ?
S1 C4 1.794(2) . ?
S1 C13 1.760(2) . ?
F1 C2 1.429(3) . ?
F2 C8 1.361(3) . ?
O1 C1 1.437(3) . ?
O1 C11 1.390(3) . ?
C1 H1A 0.9900 . ?
C1 H1B 0.9900 . ?
C1 C2 1.525(3) . ?
C2 C3 1.528(3) . ?
C2 C12 1.516(3) . ?
C3 H3A 0.9900 . ?
C3 H3B 0.9900 . ?
C3 C4 1.537(3) . ?
C4 H4 1.0000 . ?
C4 C5 1.570(3) . ?
C5 H5 1.0000 . ?
C5 C6 1.508(3) . ?
C5 C12 1.541(3) . ?
C6 C7 1.397(3) . ?
C6 C11 1.401(3) . ?
C7 H7 0.9500 . ?
C7 C8 1.383(3) . ?
C8 C9 1.372(4) . ?
C9 H9 0.9500 . ?
C9 C10 1.384(4) . ?
C10 H10 0.9500 . ?
C10 C11 1.389(3) . ?
C12 H12A 0.9900 . ?
C12 H12B 0.9900 . ?
C13 C14 1.390(3) . ?
C13 C18 1.389(4) . ?
C14 H14 0.9500 . ?
C14 C15 1.384(4) . ?
C15 H15 0.9500 . ?
C15 C16 1.392(4) . ?
C16 C17 1.390(4) . ?
C16 C19 1.502(4) . ?
C17 H17 0.9500 . ?
C17 C18 1.388(4) . ?
C18 H18 0.9500 . ?
C19 H19A 0.9800 . ?
C19 H19B 0.9800 . ?
C19 H19C 0.9800 . ?
